data_3000603
loop_
_publ_author_name
'Rakovsk\'y, Erik'
'Kisszekelyi, P\'eter'
'Doblejov\'a, Ter\'ezia'
'\<Sebesta, Radovan'

_journal_name_full 'To be published in Chemical Communications'
_chemical_formula_sum 'C24 H23 Cl N2 O3'
_chemical_name_systematic 'benzyl ((2S,4S)-2-(4-chlorophenyl)-6-methoxy-1,2,3,4-tetrahydroquinolin-4-yl)carbamate'
_space_group_name_Hall 'P 2yb'
_space_group_name_H-M_alt 'P 1 21 1'
_cell_angle_alpha 90
_cell_angle_beta 95.493(4)
_cell_angle_gamma 90
_cell_length_a 8.7549(4)
_cell_length_b 4.8924(2)
_cell_length_c 24.0363(11)
_cell_measurement_temperature 100
_cell_volume 1024.81(8)
_diffrn_ambient_temperature 100
_diffrn_radiation_probe x-ray
_diffrn_radiation_type 'Cu K\a'
_diffrn_radiation_wavelength 1.54186
_refine_ls_goodness_of_fit_ref 1.046
_refine_ls_R_factor_all 0.0362
_refine_ls_R_factor_gt 0.0354
_refine_ls_wR_factor_gt 0.0920
_refine_ls_wR_factor_ref 0.0938
_cod_database_code 3000603
_cod_hold_until_date 2025-12-01
_cod_depositor_requested_release_date 2025-12-01

loop_
_atom_site_label
_atom_site_fract_x
_atom_site_fract_y
_atom_site_fract_z
? ? ? ?
